data_2232937
loop_
_publ_author_name
'Hossaini Sadr, Moayad'
'Soltani, Behzad'

_publ_section_title
;
 Dichloridobis(4-methyl-3,5-diphenyl-1<i>H</i>-pyrazole-\k<i>N</i>^2^)copper(II)
;
_journal_coeditor_code RZ2665
_journal_issue 12
_journal_name_full 'Acta Crystallographica Section E'
_journal_page_first m1894
_journal_paper_doi 10.1107/S1600536811050690
_journal_volume 67
_journal_year 2011
_chemical_formula_iupac '[Cu Cl2 (C16 H14 N2)2]'
_chemical_formula_moiety 'C32 H28 Cl2 Cu1 N4'
_chemical_formula_sum 'C32 H28 Cl2 Cu N4'
_chemical_formula_weight 603.03
_chemical_name_systematic
;
Dichloridobis(4-methyl-3,5-diphenyl-1<i>H</i>-pyrazole-\k<i>N</i>^2^)copper(II)
;
_space_group_IT_number 15
_symmetry_cell_setting monoclinic
_symmetry_space_group_name_Hall '-C 2yc'
_symmetry_space_group_name_H-M 'C 1 2/c 1'
_atom_sites_solution_hydrogens geom
_atom_sites_solution_primary direct
_atom_sites_solution_secondary difmap
_audit_creation_method SHELXL-97
_cell_angle_alpha 90.00
_cell_angle_beta 99.39(3)
_cell_angle_gamma 90.00
_cell_formula_units_Z 4
_cell_length_a 19.105(4)
_cell_length_b 8.5062(17)
_cell_length_c 17.399(4)
_cell_measurement_reflns_used 2500
_cell_measurement_temperature 120(2)
_cell_measurement_theta_max 28.39
_cell_measurement_theta_min 2.45
_cell_volume 2789.6(11)
_computing_cell_refinement 'X-AREA (Stoe & Cie, 2005)'
_computing_data_collection 'X-AREA (Stoe & Cie, 2005)'
_computing_data_reduction 'X-AREA (Stoe & Cie, 2005)'
_computing_molecular_graphics 'SHELXTL (Sheldrick, 2008)'
_computing_publication_material
;
PLATON (Spek, 2009) and SHELXTL (Sheldrick, 2008)
;
_computing_structure_refinement 'SHELXL97 (Sheldrick, 2008)'
_computing_structure_solution 'SHELXS97 (Sheldrick, 2008)'
_diffrn_ambient_temperature 120(2)
_diffrn_detector_area_resol_mean '0.15 mm'
_diffrn_measured_fraction_theta_full 0.987
_diffrn_measured_fraction_theta_max 0.987
_diffrn_measurement_device_type 'Stoe IPDS II Image Plate'
_diffrn_measurement_method 'rotation method'
_diffrn_radiation_monochromator graphite
_diffrn_radiation_source 'fine-focus sealed tube'
_diffrn_radiation_type MoK\a
_diffrn_radiation_wavelength 0.71073
_diffrn_reflns_av_R_equivalents 0.1194
_diffrn_reflns_av_sigmaI/netI 0.0860
_diffrn_reflns_limit_h_max 26
_diffrn_reflns_limit_h_min -26
_diffrn_reflns_limit_k_max 10
_diffrn_reflns_limit_k_min -11
_diffrn_reflns_limit_l_max 21
_diffrn_reflns_limit_l_min -23
_diffrn_reflns_number 9857
_diffrn_reflns_theta_full 29.28
_diffrn_reflns_theta_max 29.28
_diffrn_reflns_theta_min 2.16
_diffrn_standards_number 0
_exptl_absorpt_coefficient_mu 1.004
_exptl_absorpt_correction_T_max 0.970
_exptl_absorpt_correction_T_min 0.895
_exptl_absorpt_correction_type numerical
_exptl_absorpt_process_details '(X-RED; Stoe & Cie, 2005)'
_exptl_crystal_colour orange
_exptl_crystal_density_diffrn 1.436
_exptl_crystal_density_method 'not measured'
_exptl_crystal_description needle
_exptl_crystal_F_000 1244
_exptl_crystal_size_max 0.23
_exptl_crystal_size_mid 0.09
_exptl_crystal_size_min 0.03
_refine_diff_density_max 0.866
_refine_diff_density_min -0.758
_refine_ls_extinction_method none
_refine_ls_goodness_of_fit_ref 1.107
_refine_ls_hydrogen_treatment mixed
_refine_ls_matrix_type full
_refine_ls_number_parameters 181
_refine_ls_number_reflns 3752
_refine_ls_number_restraints 0
_refine_ls_restrained_S_all 1.107
_refine_ls_R_factor_all 0.0964
_refine_ls_R_factor_gt 0.0744
_refine_ls_shift/su_max 0.004
_refine_ls_shift/su_mean 0.000
_refine_ls_structure_factor_coef Fsqd
_refine_ls_weighting_details 'calc w=1/[\s^2^(Fo^2^)+(0.0975P)^2^+21.9820P] where P=(Fo^2^+2Fc^2^)/3'
_refine_ls_weighting_scheme calc
_refine_ls_wR_factor_gt 0.1903
_refine_ls_wR_factor_ref 0.2146
_reflns_number_gt 3026
_reflns_number_total 3752
_reflns_threshold_expression I>2\s(I)
_cod_data_source_file rz2665.cif
_cod_data_source_block I
_cod_original_sg_symbol_H-M 'C 2/c'
_cod_original_formula_sum 'C32 H28 Cl2 Cu1 N4'
_cod_database_code 2232937
_cod_database_fobs_code 2232937

loop_
_symmetry_equiv_pos_as_xyz
'x, y, z'
'-x, y, -z+1/2'
'x+1/2, y+1/2, z'
'-x+1/2, y+1/2, -z+1/2'
'-x, -y, -z'
'x, -y, z-1/2'
'-x+1/2, -y+1/2, -z'
'x+1/2, -y+1/2, z-1/2'

loop_
_atom_site_type_symbol
_atom_site_label
_atom_site_fract_x
_atom_site_fract_y
_atom_site_fract_z
_atom_site_U_iso_or_equiv
_atom_site_adp_type
_atom_site_calc_flag
_atom_site_refinement_flags
_atom_site_occupancy
_atom_site_symmetry_multiplicity
C C1 0.6094(2) 0.2678(5) 0.1486(2) 0.0166(8) Uani d . 1 1
H H1 0.5909 0.1742 0.1262 0.020 Uiso calc R 1 1
C C2 0.6825(2) 0.2881(6) 0.1666(2) 0.0202(8) Uani d . 1 1
H H2A 0.7127 0.2085 0.1556 0.024 Uiso calc R 1 1
C C3 0.7105(2) 0.4266(6) 0.2009(3) 0.0232(9) Uani d . 1 1
H H3 0.7593 0.4400 0.2128 0.028 Uiso calc R 1 1
C C4 0.6652(2) 0.5450(5) 0.2173(3) 0.0209(8) Uani d . 1 1
H H4 0.6840 0.6372 0.2409 0.025 Uiso calc R 1 1
C C5 0.5920(2) 0.5271(5) 0.1986(2) 0.0172(8) Uani d . 1 1
H H5 0.5620 0.6077 0.2090 0.021 Uiso calc R 1 1
C C6 0.5637(2) 0.3877(5) 0.1641(2) 0.0141(7) Uani d . 1 1
C C7 0.4861(2) 0.3647(5) 0.1464(2) 0.0136(7) Uani d . 1 1
C C8 0.4328(2) 0.4585(5) 0.1020(2) 0.0142(7) Uani d . 1 1
C C9 0.4448(2) 0.6123(5) 0.0636(3) 0.0209(8) Uani d . 1 1
H H9A 0.4196 0.6942 0.0854 0.025 Uiso calc R 1 1
H H9B 0.4279 0.6047 0.0087 0.025 Uiso calc R 1 1
H H9C 0.4946 0.6361 0.0722 0.025 Uiso calc R 1 1
C C10 0.3698(2) 0.3785(5) 0.1048(2) 0.0144(7) Uani d . 1 1
C C11 0.2955(2) 0.4125(5) 0.0719(2) 0.0145(7) Uani d . 1 1
C C12 0.2782(2) 0.5123(6) 0.0082(3) 0.0203(8) Uani d . 1 1
H H12 0.3143 0.5577 -0.0142 0.024 Uiso calc R 1 1
C C13 0.2076(2) 0.5455(6) -0.0226(3) 0.0222(9) Uani d . 1 1
H H13 0.1969 0.6130 -0.0649 0.027 Uiso calc R 1 1
C C14 0.1534(2) 0.4775(6) 0.0101(3) 0.0222(9) Uani d . 1 1
H H14 0.1063 0.4996 -0.0102 0.027 Uiso calc R 1 1
C C15 0.1695(2) 0.3761(6) 0.0734(3) 0.0234(9) Uani d . 1 1
H H15 0.1333 0.3289 0.0948 0.028 Uiso calc R 1 1
C C16 0.2401(2) 0.3455(5) 0.1044(3) 0.0192(8) Uani d . 1 1
H H16 0.2506 0.2796 0.1474 0.023 Uiso calc R 1 1
N N1 0.45725(17) 0.2358(4) 0.17249(19) 0.0136(6) Uani d . 1 1
N N2 0.38684(17) 0.2464(4) 0.1472(2) 0.0148(6) Uani d . 1 1
H H2B 0.357(3) 0.167(6) 0.150(3) 0.006(11) Uiso d . 1 1
Cl Cl1 0.40945(5) -0.09017(12) 0.21857(7) 0.0219(3) Uani d . 1 1
Cu Cu1 0.5000 0.07621(8) 0.2500 0.0124(2) Uani d S 1 2

loop_
_atom_site_aniso_label
_atom_site_aniso_U_11
_atom_site_aniso_U_22
_atom_site_aniso_U_33
_atom_site_aniso_U_12
_atom_site_aniso_U_13
_atom_site_aniso_U_23
C1 0.0159(17) 0.0188(19) 0.0153(17) 0.0016(15) 0.0030(14) 0.0001(15)
C2 0.0189(19) 0.026(2) 0.0158(18) 0.0058(16) 0.0036(15) 0.0032(16)
C3 0.0146(17) 0.034(2) 0.022(2) -0.0001(17) 0.0041(15) 0.0062(19)
C4 0.0183(18) 0.019(2) 0.026(2) -0.0081(16) 0.0056(16) 0.0016(16)
C5 0.0161(17) 0.0172(19) 0.0182(19) -0.0008(14) 0.0026(14) -0.0008(15)
C6 0.0112(15) 0.0173(18) 0.0142(17) 0.0011(13) 0.0029(13) 0.0014(14)
C7 0.0120(16) 0.0168(18) 0.0124(17) 0.0000(14) 0.0031(13) -0.0017(14)
C8 0.0154(16) 0.0149(17) 0.0123(16) 0.0044(14) 0.0026(13) 0.0030(14)
C9 0.0194(19) 0.0184(19) 0.025(2) 0.0036(15) 0.0048(16) 0.0115(16)
C10 0.0120(16) 0.0172(18) 0.0131(17) 0.0047(14) -0.0007(13) 0.0016(14)
C11 0.0133(16) 0.0137(17) 0.0151(17) 0.0030(13) -0.0019(13) -0.0022(14)
C12 0.0175(18) 0.023(2) 0.020(2) -0.0010(16) 0.0008(15) -0.0013(16)
C13 0.023(2) 0.024(2) 0.0174(19) 0.0049(17) -0.0039(15) 0.0009(16)
C14 0.0146(17) 0.028(2) 0.021(2) 0.0052(16) -0.0052(15) -0.0081(17)
C15 0.0174(19) 0.026(2) 0.027(2) 0.0030(16) 0.0034(16) 0.0011(18)
C16 0.0170(18) 0.020(2) 0.0205(19) 0.0006(15) 0.0035(15) -0.0003(16)
N1 0.0135(14) 0.0122(15) 0.0147(15) 0.0021(12) 0.0013(12) 0.0027(12)
N2 0.0120(14) 0.0134(15) 0.0185(16) -0.0021(12) 0.0009(12) -0.0020(13)
Cl1 0.0168(5) 0.0149(5) 0.0316(6) -0.0044(3) -0.0034(4) 0.0033(4)
Cu1 0.0114(3) 0.0098(3) 0.0148(3) 0.000 -0.0016(2) 0.000

loop_
_atom_type_symbol
_atom_type_description
_atom_type_scat_dispersion_real
_atom_type_scat_dispersion_imag
_atom_type_scat_source
C C 0.0033 0.0016 'International Tables Vol C Tables 4.2.6.8 and 6.1.1.4'
H H 0.0000 0.0000 'International Tables Vol C Tables 4.2.6.8 and 6.1.1.4'
N N 0.0061 0.0033 'International Tables Vol C Tables 4.2.6.8 and 6.1.1.4'
O O 0.0106 0.0060 'International Tables Vol C Tables 4.2.6.8 and 6.1.1.4'
Cl Cl 0.1484 0.1585 'International Tables Vol C Tables 4.2.6.8 and 6.1.1.4'
Cu Cu 0.3201 1.2651 'International Tables Vol C Tables 4.2.6.8 and 6.1.1.4'

loop_
_geom_angle_atom_site_label_1
_geom_angle_atom_site_label_2
_geom_angle_atom_site_label_3
_geom_angle_site_symmetry_1
_geom_angle_site_symmetry_3
_geom_angle
C2 C1 C6 . . 120.1(4)
C2 C1 H1 . . 119.9
C6 C1 H1 . . 119.9
C3 C2 C1 . . 120.3(4)
C3 C2 H2A . . 119.9
C1 C2 H2A . . 119.9
C4 C3 C2 . . 119.7(4)
C4 C3 H3 . . 120.1
C2 C3 H3 . . 120.1
C3 C4 C5 . . 120.6(4)
C3 C4 H4 . . 119.7
C5 C4 H4 . . 119.7
C4 C5 C6 . . 119.8(4)
C4 C5 H5 . . 120.1
C6 C5 H5 . . 120.1
C5 C6 C1 . . 119.5(4)
C5 C6 C7 . . 120.5(4)
C1 C6 C7 . . 120.0(4)
N1 C7 C8 . . 110.3(3)
N1 C7 C6 . . 119.4(4)
C8 C7 C6 . . 130.2(4)
C10 C8 C7 . . 104.7(3)
C10 C8 C9 . . 129.6(4)
C7 C8 C9 . . 125.7(4)
C8 C9 H9A . . 109.5
C8 C9 H9B . . 109.5
H9A C9 H9B . . 109.5
C8 C9 H9C . . 109.5
H9A C9 H9C . . 109.5
H9B C9 H9C . . 109.5
N2 C10 C8 . . 107.0(3)
N2 C10 C11 . . 120.4(4)
C8 C10 C11 . . 132.6(4)
C12 C11 C16 . . 118.3(4)
C12 C11 C10 . . 121.2(4)
C16 C11 C10 . . 120.6(4)
C11 C12 C13 . . 121.1(4)
C11 C12 H12 . . 119.4
C13 C12 H12 . . 119.4
C14 C13 C12 . . 119.8(4)
C14 C13 H13 . . 120.1
C12 C13 H13 . . 120.1
C13 C14 C15 . . 119.9(4)
C13 C14 H14 . . 120.0
C15 C14 H14 . . 120.0
C14 C15 C16 . . 119.9(4)
C14 C15 H15 . . 120.1
C16 C15 H15 . . 120.1
C15 C16 C11 . . 121.0(4)
C15 C16 H16 . . 119.5
C11 C16 H16 . . 119.5
C7 N1 N2 . . 106.1(3)
C7 N1 Cu1 . . 129.9(3)
N2 N1 Cu1 . . 122.9(3)
N1 N2 C10 . . 111.8(3)
N1 N2 H2B . . 123(3)
C10 N2 H2B . . 124(3)
N1 Cu1 N1 2_655 . 94.1(2)
N1 Cu1 Cl1 2_655 . 144.42(10)
N1 Cu1 Cl1 . . 92.88(10)
N1 Cu1 Cl1 2_655 2_655 92.88(10)
N1 Cu1 Cl1 . 2_655 144.42(10)
Cl1 Cu1 Cl1 . 2_655 101.34(6)

loop_
_geom_bond_atom_site_label_1
_geom_bond_atom_site_label_2
_geom_bond_site_symmetry_2
_geom_bond_distance
C1 C2 . 1.391(6)
C1 C6 . 1.397(5)
C1 H1 . 0.9300
C2 C3 . 1.388(7)
C2 H2A . 0.9300
C3 C4 . 1.387(7)
C3 H3 . 0.9300
C4 C5 . 1.393(6)
C4 H4 . 0.9300
C5 C6 . 1.397(6)
C5 H5 . 0.9300
C6 C7 . 1.477(5)
C7 N1 . 1.340(5)
C7 C8 . 1.418(5)
C8 C10 . 1.391(6)
C8 C9 . 1.503(6)
C9 H9A . 0.9600
C9 H9B . 0.9600
C9 H9C . 0.9600
C10 N2 . 1.355(5)
C10 C11 . 1.471(5)
C11 C12 . 1.392(6)
C11 C16 . 1.399(6)
C12 C13 . 1.397(6)
C12 H12 . 0.9300
C13 C14 . 1.386(7)
C13 H13 . 0.9300
C14 C15 . 1.393(7)
C14 H14 . 0.9300
C15 C16 . 1.393(6)
C15 H15 . 0.9300
C16 H16 . 0.9300
N1 N2 . 1.348(5)
N1 Cu1 . 1.992(3)
N2 H2B . 0.90(5)
Cl1 Cu1 . 2.2329(11)
Cu1 N1 2_655 1.992(3)
Cu1 Cl1 2_655 2.2329(11)

loop_
_geom_torsion_atom_site_label_1
_geom_torsion_atom_site_label_2
_geom_torsion_atom_site_label_3
_geom_torsion_atom_site_label_4
_geom_torsion_site_symmetry_4
_geom_torsion
C6 C1 C2 C3 . 0.8(6)
C1 C2 C3 C4 . 0.0(7)
C2 C3 C4 C5 . -0.9(7)
C3 C4 C5 C6 . 1.0(7)
C4 C5 C6 C1 . -0.2(6)
C4 C5 C6 C7 . 177.9(4)
C2 C1 C6 C5 . -0.7(6)
C2 C1 C6 C7 . -178.8(4)
C5 C6 C7 N1 . -127.0(4)
C1 C6 C7 N1 . 51.1(5)
C5 C6 C7 C8 . 54.9(6)
C1 C6 C7 C8 . -127.0(5)
N1 C7 C8 C10 . 1.3(4)
C6 C7 C8 C10 . 179.5(4)
N1 C7 C8 C9 . 179.7(4)
C6 C7 C8 C9 . -2.1(7)
C7 C8 C10 N2 . -0.9(4)
C9 C8 C10 N2 . -179.2(4)
C7 C8 C10 C11 . 179.2(4)
C9 C8 C10 C11 . 0.9(8)
N2 C10 C11 C12 . -157.6(4)
C8 C10 C11 C12 . 22.3(7)
N2 C10 C11 C16 . 22.7(6)
C8 C10 C11 C16 . -157.4(5)
C16 C11 C12 C13 . 0.2(7)
C10 C11 C12 C13 . -179.5(4)
C11 C12 C13 C14 . -0.5(7)
C12 C13 C14 C15 . -0.2(7)
C13 C14 C15 C16 . 1.1(7)
C14 C15 C16 C11 . -1.4(7)
C12 C11 C16 C15 . 0.8(6)
C10 C11 C16 C15 . -179.5(4)
C8 C7 N1 N2 . -1.2(4)
C6 C7 N1 N2 . -179.6(3)
C8 C7 N1 Cu1 . -169.6(3)
C6 C7 N1 Cu1 . 12.0(5)
C7 N1 N2 C10 . 0.6(4)
Cu1 N1 N2 C10 . 170.1(3)
C8 C10 N2 N1 . 0.2(5)
C11 C10 N2 N1 . -179.8(3)
C7 N1 Cu1 N1 2_655 47.2(3)
N2 N1 Cu1 N1 2_655 -119.6(3)
C7 N1 Cu1 Cl1 . -167.7(3)
N2 N1 Cu1 Cl1 . 25.5(3)
C7 N1 Cu1 Cl1 2_655 -53.6(4)
N2 N1 Cu1 Cl1 2_655 139.6(2)
